data_7209351
loop_
_publ_author_name
'Wu, Y.'
'Bensch, W.'
'Naether, C.'

_publ_section_title
;
 Low dimensional materials: syntheses structures, and optical properties
 of Rb2 Cu Ta S4, Rb2 Cu Ta Se4, Rb Cu2 Ta Se4, K3 Ag3 Ta2 Se8, and Rb3 Ag
 Ta2 Se12
;
_journal_name_full
;
Zeitschrift fuer Naturforschung, Teil B. Anorganische Chemie, Organische
 Chemie (42,1987-)
;
_journal_page_first 1006
_journal_page_last 1014
_journal_volume 59
_journal_year 2004
_chemical_formula_sum 'Ag Rb3 Se12 Ta2'
_chemical_name_systematic 'Rb3 (Ag Ta2 Se12)'
_space_group_IT_number 14
_symmetry_space_group_name_Hall '-P 2yn'
_symmetry_space_group_name_H-M 'P 1 21/n 1'
_cell_angle_alpha 90
_cell_angle_beta 96.681
_cell_angle_gamma 90
_cell_formula_units_Z 4
_cell_length_a 9.8186
_cell_length_b 13.7462
_cell_length_c 15.7368
_cell_volume 2109.548
_citation_journal_id_ASTM ZNBSEN
_cod_data_source_file silver1-2_508.cif
_cod_data_source_block Ag1Rb3Se12Ta2
_cod_original_sg_symbol_Hall '-P 2ybc (x-z,y,z)'
_cod_original_formula_sum 'Ag1 Rb3 Se12 Ta2'
_cod_database_code 7209351

loop_
_symmetry_equiv_pos_as_xyz
x,y,z
-x+1/2,y+1/2,-z+1/2
-x,-y,-z
x-1/2,-y-1/2,z-1/2

loop_
_atom_site_label
_atom_site_type_symbol
_atom_site_fract_x
_atom_site_fract_y
_atom_site_fract_z
_atom_site_occupancy
_atom_site_U_iso_or_equiv
Se1 Se-1 0.19662 0.27931 0.36689 1 0.0
Se6 Se-1 -0.13392 0.35249 0.36121 1 0.0
Se3 Se-1 -0.07062 0.06175 0.32543 1 0.0
Ta2 Ta+5 -0.01489 0.221454 0.271222 1 0.0
Rb1 Rb+1 -0.00674 -0.1059 0.159 1 0.0
Ta1 Ta+5 0.15754 0.278396 0.080202 1 0.0
Se7 Se-1 -0.24008 0.28632 0.19584 1 0.0
Se4 Se-1 0.42505 0.27036 0.07362 1 0.0
Se2 Se-1 0.23535 0.18364 0.24561 1 0.0
Se9 Se-1 -0.04946 0.16126 0.10413 1 0.0
Se11 Se-1 0.16137 0.09328 0.06109 1 0.0
Se10 Se-1 0.05092 0.34205 -0.05486 1 0.0
Se12 Se-1 0.49318 0.12517 0.00518 1 0.0
Ag1 Ag+1 -0.1989 0.17234 0.41869 1 0.0
Rb3 Rb+1 -0.22404 -0.08503 0.49273 1 0.0
Se8 Se-1 0.25849 0.43011 0.1626 1 0.0
Rb2 Rb+1 0.56943 0.08435 0.22219 1 0.0
Se5 Se-1 0.02395 0.38916 0.17293 1 0.0
